data_7206608
loop_
_publ_author_name
'Fern\'andez de Luis, Roberto'
'Urtiaga, M. Karmele'
'Mesa, Jos\'e L.'
'Segura, Joseba Orive G\'omez de'
'Rojo, Te\'ofilo'
'Arriortua, Mar\'ia I.'

_publ_section_title
;
 {Co(HBpe)2}(V4O12): pedal motion induced order--disorder P\=1\\rightarrow
 C\=1 transition and disrupted C\=1\\rightarrow C2/m displacive transition
 due to thermal instability
;
_journal_issue 21
_journal_name_full CrystEngComm
_journal_page_first 6488
_journal_paper_doi 10.1039/c1ce05418j
_journal_volume 13
_journal_year 2011
_chemical_compound_source 'synthesis as described'
_chemical_formula_moiety 'C24 H22 Co N4 O12 V4'
_chemical_formula_sum 'C24 H22 Co N4 O12 V4'
_chemical_formula_weight 821.15
_chemical_name_systematic
;
?
;
_space_group_IT_number 2
_symmetry_cell_setting triclinic
_symmetry_Int_Tables_number 2
_symmetry_space_group_name_Hall '-P 1 (1/2*x+1/2*y,1/2*x-1/2*y,-z)'
_symmetry_space_group_name_H-M 'C -1'
_atom_sites_solution_hydrogens geom
_atom_sites_solution_primary direct
_atom_sites_solution_secondary difmap
_audit_conform_dict_location ftp://ftp.iucr.org/pub/cif_core.dic
_audit_conform_dict_name cif_core.dic
_audit_conform_dict_version 2.3
_audit_creation_date 2010-03-08T11:47:54-00:00
_audit_creation_method 'WinGX routine CIF_UPDATE'
_cell_angle_alpha 88.155(6)
_cell_angle_beta 95.227(6)
_cell_angle_gamma 90.875(4)
_cell_formula_units_Z 2
_cell_length_a 15.4955(7)
_cell_length_b 12.1132(6)
_cell_length_c 7.9099(7)
_cell_measurement_reflns_used 2658
_cell_measurement_temperature 438(2)
_cell_measurement_theta_max 28.4945
_cell_measurement_theta_min 2.9971
_cell_volume 1477.63(16)
_computing_cell_refinement
;
CrysAlisPro, Oxford Diffraction Ltd.,
Version 1.171.33.42 (release 29-05-2009 CrysAlis171 .NET)
(compiled May 29 2009,17:40:42)
;
_computing_data_collection
;
CrysAlisPro, Oxford Diffraction Ltd.,
Version 1.171.33.42 (release 29-05-2009 CrysAlis171 .NET)
(compiled May 29 2009,17:40:42)
;
_computing_data_reduction
;
CrysAlisPro, Oxford Diffraction Ltd.,
Version 1.171.33.42 (release 29-05-2009 CrysAlis171 .NET)
(compiled May 29 2009,17:40:42)
;
_computing_structure_refinement 'SHELXL-97 (Sheldrick, 1997)'
_computing_structure_solution 'SIR-92 (Altomare, 1993)'
_diffrn_ambient_temperature 438(2)
_diffrn_detector_area_resol_mean 8.3504
_diffrn_measured_fraction_theta_full 0.994
_diffrn_measured_fraction_theta_max 0.883
_diffrn_measurement_device_type 'Xcalibur, Sapphire2, large Be window'
_diffrn_measurement_method '\w scans'
_diffrn_orient_matrix_UB_11 0.0356589397
_diffrn_orient_matrix_UB_12 0.0373016453
_diffrn_orient_matrix_UB_13 0.0003082825
_diffrn_orient_matrix_UB_21 -0.0288760403
_diffrn_orient_matrix_UB_22 0.0449715251
_diffrn_orient_matrix_UB_23 -0.0106869542
_diffrn_orient_matrix_UB_31 0.0005953389
_diffrn_orient_matrix_UB_32 0.003458697
_diffrn_orient_matrix_UB_33 0.0892980332
_diffrn_radiation_monochromator graphite
_diffrn_radiation_type MoK\a
_diffrn_radiation_wavelength 0.71073
_diffrn_reflns_av_R_equivalents 0.0314
_diffrn_reflns_av_unetI/netI 0.0601
_diffrn_reflns_limit_h_max 19
_diffrn_reflns_limit_h_min -20
_diffrn_reflns_limit_k_max 13
_diffrn_reflns_limit_k_min -15
_diffrn_reflns_limit_l_max 10
_diffrn_reflns_limit_l_min -10
_diffrn_reflns_number 6235
_diffrn_reflns_theta_full 25.24
_diffrn_reflns_theta_max 28.28
_diffrn_reflns_theta_min 3.21
_exptl_absorpt_coefficient_mu 1.836
_exptl_absorpt_correction_T_max 1
_exptl_absorpt_correction_T_min 0.90054
_exptl_absorpt_correction_type multi-scan
_exptl_absorpt_process_details
;
CrysAlisPro, Oxford Diffraction Ltd.,
Version 1.171.33.42 (release 29-05-2009 CrysAlis171 .NET)
(compiled May 29 2009,17:40:42)
Empirical absorption correction using spherical harmonics,
implemented in SCALE3 ABSPACK scaling algorithm.
;
_exptl_crystal_colour Red
_exptl_crystal_density_diffrn 1.846
_exptl_crystal_density_method 'not measured'
_exptl_crystal_description Prism
_exptl_crystal_F_000 818
_exptl_crystal_size_max 0.2828
_exptl_crystal_size_mid 0.1283
_exptl_crystal_size_min 0.0586
_refine_diff_density_max 1.789
_refine_diff_density_min -0.468
_refine_diff_density_rms 0.147
_refine_ls_extinction_method none
_refine_ls_goodness_of_fit_ref 0.938
_refine_ls_hydrogen_treatment constr
_refine_ls_matrix_type full
_refine_ls_number_parameters 319
_refine_ls_number_reflns 3230
_refine_ls_number_restraints 160
_refine_ls_restrained_S_all 0.918
_refine_ls_R_factor_all 0.0826
_refine_ls_R_factor_gt 0.0572
_refine_ls_shift/su_max 0.001
_refine_ls_shift/su_mean 0
_refine_ls_structure_factor_coef Fsqd
_refine_ls_weighting_details 'calc w=1/[\s^2^(Fo^2^)+(0.0940P)^2^+0.0000P] where P=(Fo^2^+2Fc^2^)/3'
_refine_ls_weighting_scheme calc
_refine_ls_wR_factor_gt 0.1378
_refine_ls_wR_factor_ref 0.1452
_reflns_number_gt 2143
_reflns_number_total 3230
_reflns_threshold_expression >2sigma(I)
_cod_data_source_file c1ce05418j.txt
_cod_data_source_block CoHbpe438K
_cod_original_sg_symbol_Hall '-C 1'
_cod_database_code 7206608

loop_
_symmetry_equiv_pos_as_xyz
'x, y, z'
'x+1/2, y+1/2, z'
'-x, -y, -z'
'-x+1/2, -y+1/2, -z'

loop_
_atom_site_label
_atom_site_type_symbol
_atom_site_fract_x
_atom_site_fract_y
_atom_site_fract_z
_atom_site_U_iso_or_equiv
_atom_site_adp_type
_atom_site_occupancy
_atom_site_symmetry_multiplicity
_atom_site_calc_flag
_atom_site_refinement_flags
_atom_site_disorder_assembly
_atom_site_disorder_group
N1A N 0.3752(9) 0.0173(18) 0.591(3) 0.038(3) Uani 0.5 1 d PD A 1
C1A C 0.3232(15) -0.0689(17) 0.607(7) 0.065(7) Uani 0.5 1 d PDU A 1
H1A H 0.3446 -0.1386 0.5899 0.078 Uiso 0.5 1 calc PR A 1
C2A C 0.2384(11) -0.0613(13) 0.647(3) 0.060(5) Uani 0.5 1 d PDU A 1
H2A H 0.2063 -0.125 0.6687 0.072 Uiso 0.5 1 calc PR A 1
C3A C 0.2020(8) 0.0410(13) 0.655(2) 0.041(3) Uani 0.5 1 d PDU A 1
C4A C 0.2534(11) 0.1316(13) 0.622(3) 0.064(5) Uani 0.5 1 d PDU A 1
H4A H 0.2316 0.2025 0.625 0.076 Uiso 0.5 1 calc PR A 1
C5A C 0.3381(13) 0.1156(15) 0.585(4) 0.055(5) Uani 0.5 1 d PDU A 1
H5A H 0.3706 0.1771 0.5551 0.066 Uiso 0.5 1 calc PR A 1
N1B N 0.3680(9) -0.0036(18) 0.559(3) 0.038(3) Uani 0.5 1 d PD A 2
C1B C 0.3285(16) -0.0994(18) 0.585(7) 0.066(6) Uani 0.5 1 d PDU A 2
H1B H 0.3599 -0.1639 0.5813 0.08 Uiso 0.5 1 calc PR A 2
C2B C 0.2423(12) -0.1079(15) 0.619(3) 0.069(5) Uani 0.5 1 d PDU A 2
H2B H 0.2141 -0.1762 0.6159 0.082 Uiso 0.5 1 calc PR A 2
C3B C 0.1983(8) -0.0143(17) 0.656(2) 0.056(4) Uani 0.5 1 d PDU A 2
C4B C 0.2429(12) 0.0843(15) 0.651(3) 0.072(6) Uani 0.5 1 d PDU A 2
H4B H 0.2164 0.1499 0.674 0.086 Uiso 0.5 1 calc PR A 2
C5B C 0.3281(13) 0.0838(16) 0.612(5) 0.062(6) Uani 0.5 1 d PDU A 2
H5B H 0.3597 0.1495 0.6222 0.075 Uiso 0.5 1 calc PR A 2
C7A C 0.0544(6) -0.0232(10) 0.7216(15) 0.040(2) Uani 0.5 1 d PDU A 1
H7A H 0.073 -0.0953 0.7128 0.048 Uiso 0.5 1 calc PR A 1
C6A C 0.1122(6) 0.0558(9) 0.6939(13) 0.039(2) Uani 0.5 1 d PDU A 1
H6A H 0.0938 0.1282 0.6995 0.047 Uiso 0.5 1 calc PR A 1
C7B C 0.0558(9) 0.0451(14) 0.716(2) 0.066(4) Uani 0.5 1 d PDU A 2
H7B H 0.0748 0.1177 0.7008 0.079 Uiso 0.5 1 calc PR A 2
C6B C 0.1080(8) -0.0336(13) 0.6944(16) 0.065(3) Uani 0.5 1 d PDU A 2
H6B H 0.0878 -0.106 0.7037 0.078 Uiso 0.5 1 calc PR A 2
N2B N -0.198(3) 0.006(3) 0.858(12) 0.059(3) Uani 0.5 1 d PD A 2
H2B1 H -0.2524 0.0004 0.8676 0.071 Uiso 0.5 1 calc PR A 2
C8B C -0.1518(16) -0.085(2) 0.853(6) 0.056(6) Uani 0.5 1 d PDU A 2
H8B H -0.1747 -0.1536 0.883 0.067 Uiso 0.5 1 calc PR A 2
C9B C -0.0680(14) -0.0752(18) 0.803(5) 0.059(6) Uani 0.5 1 d PDU A 2
H9B H -0.0354 -0.1384 0.7952 0.071 Uiso 0.5 1 calc PR A 2
C10B C -0.0334(11) 0.025(2) 0.764(5) 0.038(5) Uani 0.5 1 d PDU A 2
C11B C -0.0796(16) 0.1156(19) 0.792(4) 0.053(6) Uani 0.5 1 d PDU A 2
H11B H -0.056 0.1854 0.772 0.063 Uiso 0.5 1 calc PR A 2
C12B C -0.1611(13) 0.106(2) 0.849(4) 0.059(7) Uani 0.5 1 d PDU A 2
H12B H -0.1896 0.1683 0.8812 0.071 Uiso 0.5 1 calc PR A 2
N2A N -0.198(3) 0.020(3) 0.862(13) 0.059(3) Uani 0.5 1 d PD A 1
H2A1 H -0.2433 0.0305 0.9133 0.071 Uiso 0.5 1 calc PR A 1
C8A C -0.1731(17) -0.083(3) 0.841(7) 0.069(8) Uani 0.5 1 d PDU A 1
H8A H -0.2102 -0.1425 0.8572 0.083 Uiso 0.5 1 calc PR A 1
C9A C -0.0894(16) -0.0981(19) 0.793(5) 0.059(6) Uani 0.5 1 d PDU A 1
H9A H -0.07 -0.1694 0.7807 0.071 Uiso 0.5 1 calc PR A 1
C10A C -0.0362(13) -0.011(2) 0.765(5) 0.046(6) Uani 0.5 1 d PDU A 1
C11A C -0.070(2) 0.0918(18) 0.765(4) 0.064(7) Uani 0.5 1 d PDU A 1
H11A H -0.0365 0.1526 0.7364 0.077 Uiso 0.5 1 calc PR A 1
C12A C -0.154(2) 0.108(2) 0.807(4) 0.069(9) Uani 0.5 1 d PDU A 1
H12A H -0.1786 0.1775 0.797 0.083 Uiso 0.5 1 calc PR A 1
O1 O 0.5338(3) -0.1220(3) 0.6830(4) 0.0588(10) Uani 1 1 d . A .
O2 O 0.6552(2) 0.2299(3) 0.8717(5) 0.0617(10) Uani 1 1 d . . .
O3 O 0.6580(2) -0.2177(3) 0.8837(5) 0.0592(10) Uani 1 1 d . . .
O4 O 0.5052(3) -0.1701(3) 1.0206(5) 0.0698(12) Uani 1 1 d . . .
O5 O 0.6294(2) 0.0054(3) 0.9231(4) 0.0445(8) Uani 1 1 d . . .
O6 O 0.5417(2) 0.1286(3) 0.6568(4) 0.0545(9) Uani 1 1 d . A .
V1 V 0.58134(4) -0.12888(6) 0.87600(9) 0.0328(2) Uani 1 1 d . . .
V2 V 0.58032(5) 0.13610(6) 0.85741(9) 0.0332(2) Uani 1 1 d . . .
Co1 Co 0.5 0 0.5 0.0351(2) Uani 1 2 d SD . .

loop_
_atom_site_aniso_label
_atom_site_aniso_U_11
_atom_site_aniso_U_22
_atom_site_aniso_U_33
_atom_site_aniso_U_23
_atom_site_aniso_U_13
_atom_site_aniso_U_12
N1A 0.028(3) 0.057(7) 0.030(9) -0.019(5) 0.002(4) -0.005(3)
C1A 0.058(10) 0.051(11) 0.090(17) 0.019(12) 0.032(9) 0.022(9)
C2A 0.043(8) 0.052(11) 0.088(12) -0.008(9) 0.023(8) -0.020(8)
C3A 0.036(7) 0.035(8) 0.056(7) -0.007(7) 0.020(5) -0.011(6)
C4A 0.045(7) 0.042(9) 0.108(13) -0.013(9) 0.030(7) -0.008(7)
C5A 0.042(8) 0.048(10) 0.080(13) -0.015(10) 0.033(7) -0.016(7)
N1B 0.028(3) 0.057(7) 0.030(9) -0.019(5) 0.002(4) -0.005(3)
C1B 0.048(10) 0.062(12) 0.094(15) 0.014(15) 0.035(9) -0.004(8)
C2B 0.052(8) 0.081(13) 0.075(10) -0.009(11) 0.019(7) -0.020(9)
C3B 0.030(7) 0.071(12) 0.068(8) -0.001(10) 0.018(6) -0.008(8)
C4B 0.053(11) 0.062(14) 0.108(13) -0.006(13) 0.040(10) 0.013(11)
C5B 0.037(9) 0.057(12) 0.098(15) -0.010(11) 0.029(8) -0.012(8)
C7A 0.017(5) 0.047(7) 0.057(6) 0.005(6) 0.008(4) 0.013(5)
C6A 0.021(5) 0.047(7) 0.052(6) -0.011(5) 0.020(4) 0.002(4)
C7B 0.046(8) 0.072(10) 0.080(9) -0.008(9) -0.001(7) 0.019(8)
C6B 0.047(8) 0.093(11) 0.056(7) 0.006(7) 0.014(6) 0.010(7)
N2B 0.025(2) 0.096(7) 0.058(5) 0.000(9) 0.006(2) 0.004(5)
C8B 0.009(11) 0.070(10) 0.084(13) 0.037(8) -0.003(11) -0.003(7)
C9B 0.018(11) 0.059(14) 0.098(12) -0.003(11) -0.003(10) -0.001(9)
C10B 0.014(6) 0.052(14) 0.050(8) -0.007(11) 0.007(5) 0.001(6)
C11B 0.032(9) 0.053(8) 0.076(14) -0.041(8) 0.012(8) -0.009(6)
C12B 0.025(8) 0.098(15) 0.057(14) -0.042(10) 0.006(7) 0.003(8)
N2A 0.025(2) 0.096(7) 0.058(5) 0.000(9) 0.006(2) 0.004(5)
C8A 0.019(13) 0.098(14) 0.086(14) 0.037(10) -0.003(14) 0.008(9)
C9A 0.022(11) 0.052(9) 0.099(13) 0.024(9) -0.001(10) -0.008(7)
C10A 0.039(9) 0.051(14) 0.047(8) 0.000(12) 0.003(6) -0.001(8)
C11A 0.047(11) 0.085(17) 0.065(11) -0.032(13) 0.025(8) -0.022(12)
C12A 0.081(17) 0.065(12) 0.064(17) -0.013(9) 0.023(10) 0.001(10)
O1 0.074(3) 0.053(2) 0.046(2) 0.0077(17) -0.0094(19) -0.0133(19)
O2 0.046(2) 0.058(2) 0.080(3) -0.003(2) 0.003(2) -0.0178(18)
O3 0.041(2) 0.058(2) 0.080(3) 0.000(2) 0.0119(19) 0.0162(17)
O4 0.076(3) 0.059(2) 0.083(3) 0.005(2) 0.053(2) 0.008(2)
O5 0.0416(18) 0.044(2) 0.0474(19) -0.0020(15) -0.0001(16) 0.0009(14)
O6 0.067(2) 0.051(2) 0.0428(19) -0.0048(16) -0.0102(18) 0.0094(18)
V1 0.0252(4) 0.0401(5) 0.0337(4) 0.0020(3) 0.0071(3) 0.0045(3)
V2 0.0260(4) 0.0391(5) 0.0355(4) -0.0031(3) 0.0081(3) -0.0024(3)
Co1 0.0257(4) 0.0518(6) 0.0280(4) -0.0007(4) 0.0045(3) 0.0011(4)

loop_
_atom_type_symbol
_atom_type_description
_atom_type_scat_dispersion_real
_atom_type_scat_dispersion_imag
_atom_type_scat_source
C C 0.0033 0.0016 'International Tables Vol C Tables 4.2.6.8 and 6.1.1.4'
H H 0 0 'International Tables Vol C Tables 4.2.6.8 and 6.1.1.4'
N N 0.0061 0.0033 'International Tables Vol C Tables 4.2.6.8 and 6.1.1.4'
O O 0.0106 0.006 'International Tables Vol C Tables 4.2.6.8 and 6.1.1.4'
V V 0.3005 0.5294 'International Tables Vol C Tables 4.2.6.8 and 6.1.1.4'
Co Co 0.3494 0.9721 'International Tables Vol C Tables 4.2.6.8 and 6.1.1.4'

loop_
_geom_angle_atom_site_label_1
_geom_angle_atom_site_label_2
_geom_angle_atom_site_label_3
_geom_angle
_geom_angle_site_symmetry_1
_geom_angle_site_symmetry_3
C1A N1A C5A 116.0(13) . .
C1A N1A Co1 121.1(13) . .
C5A N1A Co1 120.0(15) . .
N1A C1A C2A 123.7(15) . .
C3A C2A C1A 119.5(13) . .
C2A C3A C4A 117.0(11) . .
C2A C3A C6A 122.7(13) . .
C4A C3A C6A 120.2(14) . .
C3A C4A C5A 119.3(13) . .
N1A C5A C4A 123.5(14) . .
C1B N1B C5B 114.9(14) . .
C1B N1B Co1 119.8(13) . .
C5B N1B Co1 123.3(12) . .
N1B C1B C2B 122.8(16) . .
C3B C2B C1B 119.8(14) . .
C4B C3B C2B 117.0(11) . .
C4B C3B C6B 127.9(16) . .
C2B C3B C6B 115.1(16) . .
C3B C4B C5B 118.5(14) . .
N1B C5B C4B 124.8(16) . .
C6A C7A C10A 128.2(15) . .
C7A C6A C3A 126.9(12) . .
C6B C7B C10B 122.5(19) . .
C7B C6B C3B 123.0(17) . .
C8B N2B C12B 122(2) . .
N2B C8B C9B 118.2(14) . .
C10B C9B C8B 121.2(14) . .
C9B C10B C11B 117.5(14) . .
C9B C10B C7B 125.6(18) . .
C11B C10B C7B 116.2(18) . .
C10B C11B C12B 121.2(14) . .
N2B C12B C11B 118.2(16) . .
C8A N2A C12A 122(2) . .
N2A C8A C9A 117.6(16) . .
C10A C9A C8A 121.2(16) . .
C9A C10A C11A 117.6(15) . .
C9A C10A C7A 123(2) . .
C11A C10A C7A 119(2) . .
C10A C11A C12A 121.4(15) . .
N2A C12A C11A 117.7(16) . .
V1 O1 Co1 137.3(2) . .
V2 O4 V1 149.4(3) 3_657 .
V2 O5 V1 124.72(18) . .
V2 O6 Co1 134.5(2) . .
O3 V1 O1 108.8(2) . .
O3 V1 O4 109.7(2) . .
O1 V1 O4 109.9(2) . .
O3 V1 O5 108.19(18) . .
O1 V1 O5 107.97(17) . .
O4 V1 O5 112.20(17) . .
O2 V2 O6 108.7(2) . .
O2 V2 O4 110.4(2) . 3_657
O6 V2 O4 108.7(2) . 3_657
O2 V2 O5 107.86(18) . .
O6 V2 O5 108.21(17) . .
O4 V2 O5 112.87(17) 3_657 .
O1 Co1 O1 180.00(15) 3_656 .
O1 Co1 O6 93.94(14) 3_656 3_656
O1 Co1 O6 86.06(14) . 3_656
O1 Co1 O6 86.06(14) 3_656 .
O1 Co1 O6 93.94(14) . .
O6 Co1 O6 180.0000(10) 3_656 .
O1 Co1 N1A 91.7(8) 3_656 3_656
O1 Co1 N1A 88.3(8) . 3_656
O6 Co1 N1A 87.0(5) 3_656 3_656
O6 Co1 N1A 93.0(5) . 3_656
O1 Co1 N1A 88.3(8) 3_656 .
O1 Co1 N1A 91.7(8) . .
O6 Co1 N1A 93.0(5) 3_656 .
O6 Co1 N1A 87.0(5) . .
N1A Co1 N1A 180.0(2) 3_656 .
O1 Co1 N1B 91.9(8) 3_656 3_656
O1 Co1 N1B 88.1(8) . 3_656
O6 Co1 N1B 96.9(5) 3_656 3_656
O6 Co1 N1B 83.1(5) . 3_656
N1A Co1 N1B 9.9(10) 3_656 3_656
N1A Co1 N1B 170.1(10) . 3_656
O1 Co1 N1B 88.1(8) 3_656 .
O1 Co1 N1B 91.9(8) . .
O6 Co1 N1B 83.1(5) 3_656 .
O6 Co1 N1B 96.9(5) . .
N1A Co1 N1B 170.1(10) 3_656 .
N1A Co1 N1B 9.9(10) . .
N1B Co1 N1B 180.00(16) 3_656 .

loop_
_geom_bond_atom_site_label_1
_geom_bond_atom_site_label_2
_geom_bond_distance
_geom_bond_site_symmetry_2
N1A C1A 1.319(13) .
N1A C5A 1.329(16) .
N1A Co1 2.139(10) .
C1A C2A 1.385(15) .
C2A C3A 1.376(17) .
C3A C4A 1.378(16) .
C3A C6A 1.465(13) .
C4A C5A 1.388(15) .
N1B C1B 1.323(14) .
N1B C5B 1.329(15) .
N1B Co1 2.140(10) .
C1B C2B 1.386(15) .
C2B C3B 1.385(18) .
C3B C4B 1.370(18) .
C3B C6B 1.475(14) .
C4B C5B 1.385(14) .
C7A C6A 1.328(12) .
C7A C10A 1.486(14) .
C7B C6B 1.284(13) .
C7B C10B 1.481(14) .
N2B C8B 1.325(16) .
N2B C12B 1.335(18) .
C8B C9B 1.396(15) .
C9B C10B 1.355(16) .
C10B C11B 1.356(16) .
C11B C12B 1.383(16) .
N2A C8A 1.328(17) .
N2A C12A 1.337(19) .
C8A C9A 1.400(16) .
C9A C10A 1.354(16) .
C10A C11A 1.360(16) .
C11A C12A 1.384(16) .
O1 V1 1.634(4) .
O1 Co1 2.074(4) .
O2 V2 1.610(3) .
O3 V1 1.610(3) .
O4 V2 1.770(4) 3_657
O4 V1 1.772(4) .
O5 V2 1.808(3) .
O5 V1 1.814(3) .
O6 V2 1.649(3) .
O6 Co1 2.081(3) .
V2 O4 1.770(4) 3_657
Co1 O1 2.074(4) 3_656
Co1 O6 2.081(3) 3_656
Co1 N1A 2.139(10) 3_656
Co1 N1B 2.140(10) 3_656
